data_4025583
loop_
_publ_author_name
'Jean-Christophe Monbaliu'
'Bernard Tinant'
'Jacqueline Marchand-Brynaert'

_publ_section_title
;
 [4 + 2] Cycloadditions of 1-Phosphono-1,3-butadienes with Nitroso
 Heterodienophiles: A Versatile Synthetic Route for Polyfunctionalized
 Aminophosphonic Derivatives
;
_journal_name_full 'Journal of Organic Chemistry'
_journal_page_first 5478
_journal_page_last 5486
_journal_paper_doi 10.1021/jo100230r
_journal_volume 75
_journal_year 2010
_chemical_formula_sum 'C15 H24 N O4 P'
_chemical_formula_weight 313.32
_space_group_IT_number 4
_symmetry_cell_setting monoclinic
_symmetry_space_group_name_Hall 'P 2yb'
_symmetry_space_group_name_H-M 'P 1 21 1'
_atom_sites_solution_hydrogens geom
_atom_sites_solution_primary direct
_atom_sites_solution_secondary difmap
_audit_creation_method SHELXL-97
_cell_angle_alpha 90.00
_cell_angle_beta 110.476(5)
_cell_angle_gamma 90.00
_cell_formula_units_Z 2
_cell_length_a 9.201(4)
_cell_length_b 7.605(3)
_cell_length_c 12.505(5)
_cell_measurement_temperature 146(2)
_cell_volume 819.7(6)
_computing_structure_refinement 'SHELXL-97 (Sheldrick, 1997)'
_computing_structure_solution 'SHELXS-97 (Sheldrick, 1990)'
_diffrn_ambient_temperature 146(2)
_diffrn_measured_fraction_theta_full 0.767
_diffrn_measured_fraction_theta_max 0.767
_diffrn_radiation_monochromator graphite
_diffrn_radiation_source 'fine-focus sealed tube'
_diffrn_radiation_type MoK\a
_diffrn_radiation_wavelength 0.71073
_diffrn_reflns_av_R_equivalents 0.0645
_diffrn_reflns_av_sigmaI/netI 0.0505
_diffrn_reflns_limit_h_max 11
_diffrn_reflns_limit_h_min -12
_diffrn_reflns_limit_k_max 6
_diffrn_reflns_limit_k_min -9
_diffrn_reflns_limit_l_max 15
_diffrn_reflns_limit_l_min -16
_diffrn_reflns_number 4121
_diffrn_reflns_theta_full 28.08
_diffrn_reflns_theta_max 28.08
_diffrn_reflns_theta_min 3.45
_exptl_absorpt_coefficient_mu 0.182
_exptl_absorpt_correction_T_max 0.9909
_exptl_absorpt_correction_T_min 0.9307
_exptl_crystal_density_diffrn 1.269
_exptl_crystal_density_method 'not measured'
_exptl_crystal_F_000 336
_exptl_crystal_size_max 0.40
_exptl_crystal_size_mid 0.15
_exptl_crystal_size_min 0.05
_refine_diff_density_max 0.373
_refine_diff_density_min -0.243
_refine_diff_density_rms 0.064
_refine_ls_abs_structure_details 'Flack H D (1983), Acta Cryst. A39, 876-881'
_refine_ls_abs_structure_Flack 0.33(16)
_refine_ls_extinction_method none
_refine_ls_goodness_of_fit_ref 1.028
_refine_ls_hydrogen_treatment mixed
_refine_ls_matrix_type full
_refine_ls_number_parameters 193
_refine_ls_number_reflns 2142
_refine_ls_number_restraints 169
_refine_ls_restrained_S_all 0.990
_refine_ls_R_factor_all 0.0596
_refine_ls_R_factor_gt 0.0524
_refine_ls_shift/su_max 0.124
_refine_ls_shift/su_mean 0.025
_refine_ls_structure_factor_coef Fsqd
_refine_ls_weighting_details 'calc w=1/[\s^2^(Fo^2^)+(0.0989P)^2^+0.0000P] where P=(Fo^2^+2Fc^2^)/3'
_refine_ls_weighting_scheme calc
_refine_ls_wR_factor_gt 0.1344
_refine_ls_wR_factor_ref 0.1390
_reflns_number_gt 1874
_reflns_number_total 2142
_reflns_threshold_expression >2sigma(I)
_cod_data_source_file jo100230r_si_002.cif
_cod_data_source_block jcmon10
_cod_depositor_comments
;
The following automatic conversions were performed:

data name '_atom_site_symetry_multiplicity' was replaced with
'_atom_site_symmetry_multiplicity' as specified in the replacement
file 'data/replacement-values/replacement_tags.lst'.

Automatic conversion script
Id: cif_correct_tags 9268 2022-04-12 08:56:07Z antanas 
;
_cod_database_code 4025583

loop_
_symmetry_equiv_pos_as_xyz
'x, y, z'
'-x, y+1/2, -z'

loop_
_atom_site_label
_atom_site_type_symbol
_atom_site_fract_x
_atom_site_fract_y
_atom_site_fract_z
_atom_site_U_iso_or_equiv
_atom_site_adp_type
_atom_site_occupancy
_atom_site_symmetry_multiplicity
_atom_site_calc_flag
_atom_site_refinement_flags
_atom_site_disorder_assembly
_atom_site_disorder_group
P1 P 0.23844(9) 0.08864(13) 0.97534(8) 0.0280(3) Uani 1 1 d U . .
O1 O 0.1942(3) -0.0981(4) 0.9515(2) 0.0366(7) Uani 1 1 d U . .
O2 O 0.3372(3) 0.1332(4) 1.1043(2) 0.0406(8) Uani 1 1 d U . .
O3 O 0.3462(3) 0.1594(4) 0.9124(2) 0.0309(6) Uani 1 1 d U . .
O4 O -0.0332(3) 0.1618(4) 0.9758(2) 0.0387(7) Uani 1 1 d U . .
H4 H -0.0641 0.2391 1.0108 0.058 Uiso 1 1 calc R . .
N1 N 0.1436(4) 0.6753(4) 0.7183(3) 0.0334(7) Uani 1 1 d U . .
C1 C 0.2911(5) 0.0803(7) 1.1977(4) 0.0482(10) Uani 1 1 d U . .
H1A H 0.3774 0.0157 1.2544 0.058 Uiso 1 1 calc R . .
H1B H 0.2012 -0.0002 1.1695 0.058 Uiso 1 1 calc R . .
C2 C 0.2491(6) 0.2337(7) 1.2530(4) 0.0536(12) Uani 1 1 d U . .
H2A H 0.3383 0.3131 1.2814 0.080 Uiso 1 1 calc R . .
H2B H 0.2191 0.1940 1.3169 0.080 Uiso 1 1 calc R . .
H2C H 0.1619 0.2960 1.1975 0.080 Uiso 1 1 calc R . .
C3 C 0.4975(4) 0.0829(8) 0.9297(4) 0.0547(12) Uani 1 1 d U . .
H3A H 0.4924 -0.0466 0.9357 0.066 Uiso 1 1 calc R . .
H3B H 0.5745 0.1281 1.0014 0.066 Uiso 1 1 calc R . .
C4 C 0.5450(5) 0.1303(7) 0.8316(4) 0.0502(14) Uani 1 1 d U . .
H4A H 0.4694 0.0833 0.7611 0.075 Uiso 1 1 calc R . .
H4B H 0.6475 0.0803 0.8429 0.075 Uiso 1 1 calc R . .
H4C H 0.5496 0.2586 0.8260 0.075 Uiso 1 1 calc R . .
C5 C 0.0752(4) 0.2386(5) 0.9297(3) 0.0277(8) Uani 1 1 d U . .
H5 H 0.1082 0.3568 0.9647 0.033 Uiso 1 1 calc R . .
C6 C 0.0074(4) 0.2558(5) 0.8016(3) 0.0288(8) Uani 1 1 d U . .
H6 H -0.0659 0.1704 0.7598 0.035 Uiso 1 1 calc R . .
C7 C 0.0449(4) 0.3843(5) 0.7441(3) 0.0329(9) Uani 1 1 d U . .
H7 H -0.0035 0.3837 0.6634 0.039 Uiso 1 1 calc R . .
C8 C 0.1564(5) 0.5293(5) 0.7953(3) 0.0322(8) Uani 1 1 d U . .
H8A H 0.1387 0.5728 0.8643 0.039 Uiso 1 1 calc R . .
H8B H 0.2633 0.4820 0.8195 0.039 Uiso 1 1 calc R . .
C9 C 0.2153(4) 0.6694(5) 0.6373(3) 0.0280(8) Uani 1 1 d U . .
C10 C 0.2740(4) 0.5122(6) 0.6111(3) 0.0338(9) Uani 1 1 d U . .
H10 H 0.2678 0.4077 0.6510 0.041 Uiso 1 1 calc R . .
C11 C 0.3416(4) 0.5066(7) 0.5273(4) 0.0397(10) Uani 1 1 d U . .
H11 H 0.3793 0.3987 0.5088 0.048 Uiso 1 1 calc R . .
C12 C 0.3530(5) 0.6587(8) 0.4719(4) 0.0463(11) Uani 1 1 d U . .
H12 H 0.3997 0.6569 0.4152 0.056 Uiso 1 1 calc R . .
C13 C 0.2961(4) 0.8161(6) 0.4989(4) 0.0391(10) Uani 1 1 d U . .
H13 H 0.3083 0.9208 0.4616 0.047 Uiso 1 1 calc R . .
C14 C 0.2240(4) 0.8251(5) 0.5766(3) 0.0282(8) Uani 1 1 d U . .
C15 C 0.1532(5) 0.9937(6) 0.5986(4) 0.0394(10) Uani 1 1 d U . .
H15A H 0.0416 0.9771 0.5806 0.059 Uiso 1 1 calc R . .
H15C H 0.1704 1.0873 0.5504 0.059 Uiso 1 1 calc R . .
H15B H 0.2018 1.0264 0.6791 0.059 Uiso 1 1 calc R . .
H1 H 0.1567 0.7781 0.7470 0.035 Uiso 1 1 d . . .

loop_
_atom_site_aniso_label
_atom_site_aniso_U_11
_atom_site_aniso_U_22
_atom_site_aniso_U_33
_atom_site_aniso_U_23
_atom_site_aniso_U_13
_atom_site_aniso_U_12
P1 0.0303(4) 0.0285(4) 0.0292(5) 0.0019(5) 0.0153(4) 0.0047(4)
O1 0.0406(13) 0.0325(15) 0.0481(16) 0.0012(14) 0.0296(13) 0.0010(11)
O2 0.0429(14) 0.047(2) 0.0331(13) 0.0034(13) 0.0152(12) -0.0037(12)
O3 0.0244(11) 0.0331(13) 0.0401(14) 0.0060(13) 0.0174(11) 0.0028(10)
O4 0.0395(14) 0.0353(15) 0.0543(18) 0.0093(15) 0.0326(14) 0.0069(12)
N1 0.0473(17) 0.0284(17) 0.0337(17) -0.0022(16) 0.0257(15) 0.0001(14)
C1 0.055(2) 0.051(2) 0.038(2) 0.006(3) 0.0159(19) 0.002(3)
C2 0.079(3) 0.052(3) 0.038(2) -0.001(2) 0.031(3) -0.010(2)
C3 0.0327(18) 0.064(3) 0.075(3) 0.019(3) 0.028(2) 0.022(2)
C4 0.0341(19) 0.068(4) 0.058(3) -0.009(3) 0.029(2) -0.0020(19)
C5 0.0285(17) 0.0281(19) 0.0309(18) 0.0001(16) 0.0160(15) 0.0029(14)
C6 0.0237(16) 0.029(2) 0.0325(19) -0.0055(17) 0.0090(15) 0.0024(14)
C7 0.0310(18) 0.039(2) 0.0275(17) -0.0011(18) 0.0091(16) -0.0018(16)
C8 0.045(2) 0.034(2) 0.0248(17) 0.0024(16) 0.0219(16) -0.0033(15)
C9 0.0269(16) 0.0311(18) 0.0252(17) 0.0004(17) 0.0080(15) 0.0014(15)
C10 0.0331(19) 0.0343(19) 0.035(2) 0.0019(19) 0.0128(17) 0.0040(16)
C11 0.030(2) 0.052(2) 0.041(2) -0.013(2) 0.0180(19) 0.0022(17)
C12 0.0335(19) 0.072(3) 0.038(2) -0.008(2) 0.0182(18) -0.007(2)
C13 0.036(2) 0.050(2) 0.0337(19) 0.005(2) 0.0139(17) -0.0074(19)
C14 0.0288(17) 0.0327(19) 0.0234(16) 0.0016(16) 0.0093(15) -0.0042(15)
C15 0.044(2) 0.031(2) 0.042(2) 0.002(2) 0.013(2) -0.0020(16)

loop_
_atom_type_symbol
_atom_type_description
_atom_type_scat_dispersion_real
_atom_type_scat_dispersion_imag
_atom_type_scat_source
C C 0.0033 0.0016 'International Tables Vol C Tables 4.2.6.8 and 6.1.1.4'
H H 0.0000 0.0000 'International Tables Vol C Tables 4.2.6.8 and 6.1.1.4'
N N 0.0061 0.0033 'International Tables Vol C Tables 4.2.6.8 and 6.1.1.4'
O O 0.0106 0.0060 'International Tables Vol C Tables 4.2.6.8 and 6.1.1.4'
P P 0.1023 0.0942 'International Tables Vol C Tables 4.2.6.8 and 6.1.1.4'

loop_
_geom_angle_atom_site_label_1
_geom_angle_atom_site_label_2
_geom_angle_atom_site_label_3
_geom_angle
_geom_angle_site_symmetry_1
_geom_angle_site_symmetry_3
_geom_angle_publ_flag
O1 P1 O3 114.07(16) . . ?
O1 P1 O2 115.44(16) . . ?
O3 P1 O2 101.53(15) . . ?
O1 P1 C5 113.68(17) . . ?
O3 P1 C5 103.10(16) . . ?
O2 P1 C5 107.64(18) . . ?
C1 O2 P1 122.8(3) . . ?
C3 O3 P1 122.1(3) . . ?
C5 O4 H4 109.5 . . ?
C9 N1 C8 120.8(3) . . ?
C9 N1 H1 107.7 . . ?
C8 N1 H1 117.2 . . ?
O2 C1 C2 111.2(4) . . ?
O2 C1 H1A 109.4 . . ?
C2 C1 H1A 109.4 . . ?
O2 C1 H1B 109.4 . . ?
C2 C1 H1B 109.4 . . ?
H1A C1 H1B 108.0 . . ?
C1 C2 H2A 109.5 . . ?
C1 C2 H2B 109.4 . . ?
H2A C2 H2B 109.5 . . ?
C1 C2 H2C 109.5 . . ?
H2A C2 H2C 109.5 . . ?
H2B C2 H2C 109.5 . . ?
O3 C3 C4 108.9(4) . . ?
O3 C3 H3A 109.9 . . ?
C4 C3 H3A 109.9 . . ?
O3 C3 H3B 109.9 . . ?
C4 C3 H3B 109.9 . . ?
H3A C3 H3B 108.3 . . ?
C3 C4 H4A 109.5 . . ?
C3 C4 H4B 109.5 . . ?
H4A C4 H4B 109.5 . . ?
C3 C4 H4C 109.5 . . ?
H4A C4 H4C 109.5 . . ?
H4B C4 H4C 109.5 . . ?
O4 C5 C6 111.9(3) . . ?
O4 C5 P1 103.5(2) . . ?
C6 C5 P1 112.3(3) . . ?
O4 C5 H5 109.7 . . ?
C6 C5 H5 109.7 . . ?
P1 C5 H5 109.7 . . ?
C7 C6 C5 123.3(3) . . ?
C7 C6 H6 118.3 . . ?
C5 C6 H6 118.3 . . ?
C6 C7 C8 125.7(3) . . ?
C6 C7 H7 117.2 . . ?
C8 C7 H7 117.2 . . ?
N1 C8 C7 113.5(3) . . ?
N1 C8 H8A 108.9 . . ?
C7 C8 H8A 108.9 . . ?
N1 C8 H8B 108.9 . . ?
C7 C8 H8B 108.9 . . ?
H8A C8 H8B 107.7 . . ?
N1 C9 C10 121.3(4) . . ?
N1 C9 C14 119.5(4) . . ?
C10 C9 C14 119.2(4) . . ?
C11 C10 C9 120.9(4) . . ?
C11 C10 H10 119.6 . . ?
C9 C10 H10 119.6 . . ?
C12 C11 C10 119.1(4) . . ?
C12 C11 H11 120.4 . . ?
C10 C11 H11 120.4 . . ?
C11 C12 C13 120.0(4) . . ?
C11 C12 H12 120.0 . . ?
C13 C12 H12 120.0 . . ?
C14 C13 C12 122.4(4) . . ?
C14 C13 H13 118.8 . . ?
C12 C13 H13 118.8 . . ?
C13 C14 C9 118.2(4) . . ?
C13 C14 C15 121.7(4) . . ?
C9 C14 C15 120.1(4) . . ?
C14 C15 H15A 109.5 . . ?
C14 C15 H15C 109.5 . . ?
H15A C15 H15C 109.5 . . ?
C14 C15 H15B 109.5 . . ?
H15A C15 H15B 109.5 . . ?
H15C C15 H15B 109.5 . . ?

loop_
_geom_bond_atom_site_label_1
_geom_bond_atom_site_label_2
_geom_bond_distance
_geom_bond_site_symmetry_2
_geom_bond_publ_flag
P1 O1 1.479(3) . ?
P1 O3 1.561(3) . ?
P1 O2 1.586(3) . ?
P1 C5 1.811(4) . ?
O2 C1 1.433(5) . ?
O3 C3 1.454(4) . ?
O4 C5 1.439(5) . ?
O4 H4 0.8400 . ?
N1 C9 1.390(5) . ?
N1 C8 1.447(5) . ?
N1 H1 0.8518 . ?
C1 C2 1.475(8) . ?
C1 H1A 0.9900 . ?
C1 H1B 0.9900 . ?
C2 H2A 0.9800 . ?
C2 H2B 0.9800 . ?
C2 H2C 0.9800 . ?
C3 C4 1.483(6) . ?
C3 H3A 0.9900 . ?
C3 H3B 0.9900 . ?
C4 H4A 0.9800 . ?
C4 H4B 0.9800 . ?
C4 H4C 0.9800 . ?
C5 C6 1.508(5) . ?
C5 H5 1.0000 . ?
C6 C7 1.328(6) . ?
C6 H6 0.9500 . ?
C7 C8 1.489(5) . ?
C7 H7 0.9500 . ?
C8 H8A 0.9900 . ?
C8 H8B 0.9900 . ?
C9 C10 1.397(6) . ?
C9 C14 1.424(5) . ?
C10 C11 1.394(6) . ?
C10 H10 0.9500 . ?
C11 C12 1.371(7) . ?
C11 H11 0.9500 . ?
C12 C13 1.394(7) . ?
C12 H12 0.9500 . ?
C13 C14 1.356(5) . ?
C13 H13 0.9500 . ?
C14 C15 1.507(6) . ?
C15 H15A 0.9800 . ?
C15 H15C 0.9800 . ?
C15 H15B 0.9800 . ?

loop_
_geom_torsion_atom_site_label_1
_geom_torsion_atom_site_label_2
_geom_torsion_atom_site_label_3
_geom_torsion_atom_site_label_4
_geom_torsion
_geom_torsion_site_symmetry_1
_geom_torsion_site_symmetry_2
_geom_torsion_site_symmetry_3
_geom_torsion_site_symmetry_4
_geom_torsion_publ_flag
O1 P1 O2 C1 -51.1(4) . . . . ?
O3 P1 O2 C1 -175.0(3) . . . . ?
C5 P1 O2 C1 77.1(4) . . . . ?
O1 P1 O3 C3 -59.8(4) . . . . ?
O2 P1 O3 C3 65.0(4) . . . . ?
C5 P1 O3 C3 176.4(3) . . . . ?
P1 O2 C1 C2 -112.4(4) . . . . ?
P1 O3 C3 C4 159.6(3) . . . . ?
O1 P1 C5 O4 49.1(3) . . . . ?
O3 P1 C5 O4 173.1(2) . . . . ?
O2 P1 C5 O4 -80.1(3) . . . . ?
O1 P1 C5 C6 -71.8(3) . . . . ?
O3 P1 C5 C6 52.3(3) . . . . ?
O2 P1 C5 C6 159.1(3) . . . . ?
O4 C5 C6 C7 148.1(3) . . . . ?
P1 C5 C6 C7 -96.1(4) . . . . ?
C5 C6 C7 C8 -0.3(6) . . . . ?
C9 N1 C8 C7 -82.0(4) . . . . ?
C6 C7 C8 N1 -163.9(4) . . . . ?
C8 N1 C9 C10 13.4(5) . . . . ?
C8 N1 C9 C14 -169.1(3) . . . . ?
N1 C9 C10 C11 178.1(3) . . . . ?
C14 C9 C10 C11 0.5(5) . . . . ?
C9 C10 C11 C12 1.4(6) . . . . ?
C10 C11 C12 C13 -0.6(6) . . . . ?
C11 C12 C13 C14 -2.2(6) . . . . ?
C12 C13 C14 C9 4.0(5) . . . . ?
C12 C13 C14 C15 -175.6(4) . . . . ?
N1 C9 C14 C13 179.3(3) . . . . ?
C10 C9 C14 C13 -3.1(5) . . . . ?
N1 C9 C14 C15 -1.1(5) . . . . ?
C10 C9 C14 C15 176.5(3) . . . . ?

loop_
_cod_related_entry_id
_cod_related_entry_database
_cod_related_entry_code
1 ChemSpider 30659251
